data_7251529
loop_
_publ_author_name
'Shen, Yi-Lin'
'Liu, Chia-Li'
'Tai, Hsun-Chih'
'Chen, Zhi-Ling'
'Chen, Jhy-Der'

_publ_section_title
;
 Structure-directing roles of polycarboxylate anions in the formation of
 Ag(i) coordination polymers with mixed ligands
;
_journal_issue 11
_journal_name_full CrystEngComm
_journal_page_first 1801
_journal_page_last 1811
_journal_paper_doi 10.1039/D5CE01151E
_journal_volume 28
_journal_year 2026
_chemical_formula_sum 'C26 H25 Ag N4 O8'
_chemical_formula_weight 629.37
_space_group_crystal_system triclinic
_space_group_IT_number 2
_space_group_name_Hall '-P 1'
_space_group_name_H-M_alt 'P -1'
_atom_sites_solution_hydrogens mixed
_audit_creation_method SHELXL-2019/1
_audit_update_record
;
2025-12-01 deposited with the CCDC.	2026-01-27 downloaded from the CCDC.
;
_cell_angle_alpha 76.424(8)
_cell_angle_beta 80.583(8)
_cell_angle_gamma 84.483(8)
_cell_formula_units_Z 2
_cell_length_a 9.096(2)
_cell_length_b 9.557(2)
_cell_length_c 15.651(4)
_cell_measurement_reflns_used 9920
_cell_measurement_temperature 293(2)
_cell_measurement_theta_max 27.54
_cell_measurement_theta_min 2.27
_cell_volume 1302.3(5)
_computing_cell_refinement 'Bruker SAINT'
_computing_data_collection 'Bruker APEX2'
_computing_data_reduction 'Bruker SAINT'
_computing_molecular_graphics 'Bruker SHELXTL'
_computing_publication_material 'Bruker SHELXTL'
_computing_structure_refinement 'SHELXL-2019/1 (Sheldrick, 2019)'
_computing_structure_solution 'SHELXS-97 (Sheldrick 2008)'
_diffrn_ambient_temperature 293(2)
_diffrn_measured_fraction_theta_full 1.000
_diffrn_measured_fraction_theta_max 1.000
_diffrn_measurement_device_type 'Bruker APEX-II CCD'
_diffrn_measurement_method '\f and \w scans'
_diffrn_radiation_type MoK\a
_diffrn_radiation_wavelength 0.71073
_diffrn_reflns_av_R_equivalents 0.0837
_diffrn_reflns_av_unetI/netI 0.0667
_diffrn_reflns_Laue_measured_fraction_full 1.000
_diffrn_reflns_Laue_measured_fraction_max 1.000
_diffrn_reflns_limit_h_max 11
_diffrn_reflns_limit_h_min -11
_diffrn_reflns_limit_k_max 11
_diffrn_reflns_limit_k_min -11
_diffrn_reflns_limit_l_max 19
_diffrn_reflns_limit_l_min -18
_diffrn_reflns_number 24902
_diffrn_reflns_point_group_measured_fraction_full 1.000
_diffrn_reflns_point_group_measured_fraction_max 1.000
_diffrn_reflns_theta_full 25.242
_diffrn_reflns_theta_max 26.000
_diffrn_reflns_theta_min 1.353
_exptl_absorpt_coefficient_mu 0.831
_exptl_absorpt_correction_T_max 0.7457
_exptl_absorpt_correction_T_min 0.6202
_exptl_absorpt_correction_type multi-scan
_exptl_absorpt_process_details 'SADABS V2008/1 (Bruker AXS, 2008)'
_exptl_crystal_colour colourless
_exptl_crystal_density_diffrn 1.605
_exptl_crystal_description plate
_exptl_crystal_F_000 640
_exptl_crystal_size_max 0.300
_exptl_crystal_size_mid 0.200
_exptl_crystal_size_min 0.100
_refine_diff_density_max 0.371
_refine_diff_density_min -0.700
_refine_diff_density_rms 0.082
_refine_ls_extinction_method none
_refine_ls_goodness_of_fit_ref 1.052
_refine_ls_hydrogen_treatment constr
_refine_ls_matrix_type full
_refine_ls_number_parameters 352
_refine_ls_number_reflns 5111
_refine_ls_number_restraints 0
_refine_ls_restrained_S_all 1.052
_refine_ls_R_factor_all 0.0669
_refine_ls_R_factor_gt 0.0440
_refine_ls_shift/su_max 0.002
_refine_ls_shift/su_mean 0.000
_refine_ls_structure_factor_coef Fsqd
_refine_ls_weighting_details 'w=1/[\s^2^(Fo^2^)+(0.0478P)^2^+0.3900P] where P=(Fo^2^+2Fc^2^)/3'
_refine_ls_weighting_scheme calc
_refine_ls_wR_factor_gt 0.1037
_refine_ls_wR_factor_ref 0.1150
_reflns_Friedel_coverage 0.000
_reflns_number_gt 3904
_reflns_number_total 5111
_reflns_threshold_expression 'I > 2\s(I)'
_cod_data_source_file d5ce01151e2.cif
_cod_data_source_block 2
_cod_depositor_comments
;
The following automatic conversions were performed:

data item '_exptl_absorpt_correction_type' value 'multi_scan' was
changed to 'multi-scan' in accordance with the
/home/data/users/saulius/crontab/automatic-downloads/rss-feeds/RSC/lib/dictionaries/cif_core.dic
dictionary named 'cif_core.dic' version 2.4.2 last updated on
2011-04-26.

Automatic conversion script
Id: cif_fix_values 8170 2020-07-09 18:12:32Z antanas 

 Adding full bibliography for 7251527--7251535.cif.
;
_cod_original_cell_volume 1302.3(6)
_cod_database_code 7251529
_shelx_shelxl_version_number 2019/1
_shelx_space_group_comment
; 
The symmetry employed for this shelxl refinement is uniquely defined 
by the following loop, which should always be used as a source of 
symmetry information in preference to the above space-group names. 
They are only intended as comments. 
;
_shelx_estimated_absorpt_t_min 0.789
_shelx_estimated_absorpt_t_max 0.921

loop_
_space_group_symop_operation_xyz
'x, y, z'
'-x, -y, -z'

loop_
_atom_site_label
_atom_site_type_symbol
_atom_site_fract_x
_atom_site_fract_y
_atom_site_fract_z
_atom_site_U_iso_or_equiv
_atom_site_adp_type
_atom_site_occupancy
_atom_site_site_symmetry_order
_atom_site_calc_flag
_atom_site_refinement_flags_posn
_atom_site_refinement_flags_adp
_atom_site_refinement_flags_occupancy
_atom_site_disorder_assembly
_atom_site_disorder_group
Ag Ag 0.51327(3) 0.34921(3) 0.95405(2) 0.04898(14) Uani 1 1 d . . . . .
O1 O 0.4116(4) 0.6348(3) 0.4437(2) 0.0622(8) Uani 1 1 d . . . . .
O2 O 0.5981(4) 0.9508(3) 0.4066(2) 0.0633(9) Uani 1 1 d . . . . .
O3 O 0.2849(3) 0.4700(3) 1.04076(19) 0.0500(7) Uani 1 1 d . . . . .
O4 O 0.0694(3) 0.4945(3) 1.1256(2) 0.0643(9) Uani 1 1 d . . . . .
O5 O 0.0714(3) -0.2407(2) 1.10643(19) 0.0496(7) Uani 1 1 d . . . . .
H5C H 0.088017 -0.330888 1.110426 0.059 Uiso 1 1 d R U . . .
O6 O 0.1994(4) -0.2873(3) 1.2177(2) 0.0776(11) Uani 1 1 d . . . . .
N1 N 0.4331(3) 0.4641(3) 0.8310(2) 0.0416(7) Uani 1 1 d . . . . .
N2 N 0.3895(4) 0.7995(3) 0.52947(19) 0.0410(7) Uani 1 1 d . . . . .
H2A H 0.422106 0.878714 0.533779 0.049 Uiso 1 1 calc R U . . .
N3 N 0.6335(4) 0.7759(3) 0.33039(19) 0.0414(7) Uani 1 1 d . . . . .
H3A H 0.605880 0.694134 0.326904 0.050 Uiso 1 1 calc R U . . .
N4 N 0.5928(3) 1.1832(3) 0.06020(19) 0.0369(7) Uani 1 1 d . . . . .
C1 C 0.5278(5) 0.5229(5) 0.7596(3) 0.0552(11) Uani 1 1 d . . . . .
H1A H 0.629587 0.503330 0.761060 0.066 Uiso 1 1 calc R U . . .
C2 C 0.4834(4) 0.6099(4) 0.6846(3) 0.0491(10) Uani 1 1 d . . . . .
H2B H 0.554283 0.649960 0.637461 0.059 Uiso 1 1 calc R U . . .
C3 C 0.3348(4) 0.6382(4) 0.6788(2) 0.0331(8) Uani 1 1 d . . . . .
C4 C 0.2358(4) 0.5757(4) 0.7513(2) 0.0396(9) Uani 1 1 d . . . . .
H4B H 0.133510 0.589838 0.749891 0.048 Uiso 1 1 calc R U . . .
C5 C 0.2887(4) 0.4926(4) 0.8251(2) 0.0414(9) Uani 1 1 d . . . . .
H5A H 0.219824 0.454132 0.873851 0.050 Uiso 1 1 calc R U . . .
C6 C 0.2752(4) 0.7331(4) 0.5985(2) 0.0424(9) Uani 1 1 d . . . . .
H6A H 0.218117 0.675568 0.573890 0.051 Uiso 1 1 calc R U . . .
H6B H 0.207571 0.808430 0.617592 0.051 Uiso 1 1 calc R U . . .
C7 C 0.4470(4) 0.7451(4) 0.4599(2) 0.0416(9) Uani 1 1 d . . . . .
C8 C 0.5681(4) 0.8358(4) 0.3959(2) 0.0421(9) Uani 1 1 d . . . . .
C9 C 0.7512(4) 0.8452(4) 0.2640(2) 0.0424(9) Uani 1 1 d . . . . .
H9A H 0.807325 0.773479 0.234874 0.051 Uiso 1 1 calc R U . . .
H9B H 0.819157 0.883159 0.293458 0.051 Uiso 1 1 calc R U . . .
C10 C 0.6929(4) 0.9660(4) 0.1947(2) 0.0334(8) Uani 1 1 d . . . . .
C11 C 0.5655(4) 0.9532(4) 0.1601(3) 0.0447(9) Uani 1 1 d . . . . .
H11A H 0.511277 0.871239 0.181288 0.054 Uiso 1 1 calc R U . . .
C12 C 0.5203(4) 1.0620(4) 0.0944(3) 0.0443(9) Uani 1 1 d . . . . .
H12A H 0.434262 1.051743 0.072054 0.053 Uiso 1 1 calc R U . . .
C13 C 0.7138(4) 1.1962(4) 0.0941(2) 0.0379(8) Uani 1 1 d . . . . .
H13A H 0.766121 1.279069 0.071636 0.045 Uiso 1 1 calc R U . . .
C14 C 0.7651(4) 1.0918(4) 0.1612(2) 0.0357(8) Uani 1 1 d . . . . .
H14A H 0.849130 1.106433 0.184008 0.043 Uiso 1 1 calc R U . . .
C15 C 0.1749(4) 0.4211(3) 1.0917(2) 0.0323(8) Uani 1 1 d . . . . .
C16 C 0.1613(4) 0.2588(3) 1.1152(2) 0.0298(7) Uani 1 1 d . . . . .
C17 C 0.1568(4) 0.1766(3) 1.2042(2) 0.0302(7) Uani 1 1 d . . . . .
C18 C 0.1606(4) 0.2414(4) 1.2763(3) 0.0459(10) Uani 1 1 d . . . . .
H18A H 0.165300 0.340910 1.265568 0.055 Uiso 1 1 calc R U . . .
C19 C 0.1576(5) 0.1619(5) 1.3611(3) 0.0619(12) Uani 1 1 d . . . . .
H19A H 0.160704 0.207105 1.407235 0.074 Uiso 1 1 calc R U . . .
C20 C 0.1498(5) 0.0125(5) 1.3785(3) 0.0595(12) Uani 1 1 d . . . . .
H20A H 0.145252 -0.041115 1.436656 0.071 Uiso 1 1 calc R U . . .
C21 C 0.1489(5) -0.0559(4) 1.3111(3) 0.0460(10) Uani 1 1 d . . . . .
H21A H 0.146194 -0.155753 1.323817 0.055 Uiso 1 1 calc R U . . .
C22 C 0.1519(4) 0.0233(3) 1.2215(2) 0.0294(7) Uani 1 1 d . . . . .
C23 C 0.1439(3) -0.0415(3) 1.1493(2) 0.0274(7) Uani 1 1 d . . . . .
C24 C 0.1409(4) 0.0425(3) 1.0655(2) 0.0303(7) Uani 1 1 d . . . . .
H24A H 0.131187 -0.000498 1.019411 0.036 Uiso 1 1 calc R U . . .
C25 C 0.1521(4) 0.1911(3) 1.0482(2) 0.0316(8) Uani 1 1 d . . . . .
H25A H 0.153286 0.245257 0.990362 0.038 Uiso 1 1 calc R U . . .
C26 C 0.1405(4) -0.2025(3) 1.1614(2) 0.0335(8) Uani 1 1 d . . . . .
O7 O -0.0086(4) 0.4618(4) 0.6295(2) 0.0831(11) Uani 1 1 d . . . . .
H7C H -0.053815 0.409884 0.676297 0.100 Uiso 1 1 d R U . . .
H7D H -0.069615 0.489854 0.592247 0.100 Uiso 1 1 d R U . . .
O8 O 0.2131(4) 0.4120(3) 0.4887(2) 0.0696(9) Uani 1 1 d . . . . .
H8A H 0.276306 0.475226 0.481681 0.083 Uiso 1 1 d R U . . .
H8B H 0.162686 0.400976 0.540341 0.083 Uiso 1 1 d R U . . .

loop_
_atom_site_aniso_label
_atom_site_aniso_U_11
_atom_site_aniso_U_22
_atom_site_aniso_U_33
_atom_site_aniso_U_23
_atom_site_aniso_U_13
_atom_site_aniso_U_12
Ag 0.0505(2) 0.0486(2) 0.04042(19) 0.00540(13) -0.01290(14) 0.00644(14)
O1 0.081(2) 0.0544(18) 0.0511(18) -0.0152(15) 0.0103(16) -0.0289(16)
O2 0.084(2) 0.0511(18) 0.0506(18) -0.0170(15) 0.0226(16) -0.0257(16)
O3 0.0487(17) 0.0345(13) 0.0575(17) -0.0061(12) 0.0184(14) -0.0113(12)
O4 0.0539(18) 0.0252(13) 0.105(3) -0.0226(15) 0.0309(17) -0.0109(12)
O5 0.0684(19) 0.0216(12) 0.0633(18) -0.0114(12) -0.0205(15) -0.0023(12)
O6 0.128(3) 0.0326(15) 0.080(2) -0.0081(15) -0.054(2) 0.0155(17)
N1 0.0398(18) 0.0449(17) 0.0330(16) 0.0041(14) -0.0050(14) 0.0004(14)
N2 0.0522(19) 0.0410(17) 0.0252(16) 0.0014(13) 0.0003(14) -0.0120(14)
N3 0.051(2) 0.0381(16) 0.0279(16) 0.0008(13) 0.0028(14) -0.0032(14)
N4 0.0319(16) 0.0386(16) 0.0350(16) 0.0008(13) -0.0038(13) -0.0001(13)
C1 0.035(2) 0.072(3) 0.046(2) 0.009(2) -0.0037(18) 0.003(2)
C2 0.037(2) 0.065(3) 0.034(2) 0.0062(19) 0.0062(17) -0.0077(19)
C3 0.037(2) 0.0358(18) 0.0246(17) -0.0021(14) -0.0029(15) -0.0063(15)
C4 0.0271(18) 0.052(2) 0.0328(19) 0.0035(17) -0.0027(15) -0.0038(16)
C5 0.035(2) 0.050(2) 0.0315(19) 0.0036(16) 0.0030(16) -0.0083(17)
C6 0.043(2) 0.050(2) 0.0290(19) 0.0026(16) -0.0026(16) -0.0087(18)
C7 0.050(2) 0.043(2) 0.0259(19) 0.0043(16) -0.0051(17) -0.0056(18)
C8 0.050(2) 0.041(2) 0.0296(19) 0.0010(16) -0.0036(17) -0.0037(18)
C9 0.039(2) 0.048(2) 0.0327(19) -0.0018(17) 0.0007(16) 0.0033(17)
C10 0.0328(19) 0.0369(18) 0.0258(17) -0.0046(15) 0.0031(14) 0.0029(15)
C11 0.041(2) 0.046(2) 0.042(2) 0.0026(18) -0.0059(18) -0.0114(17)
C12 0.032(2) 0.050(2) 0.048(2) 0.0013(18) -0.0115(17) -0.0084(17)
C13 0.037(2) 0.0340(18) 0.039(2) -0.0035(16) -0.0007(16) -0.0025(15)
C14 0.0298(19) 0.043(2) 0.0343(19) -0.0080(16) -0.0045(15) -0.0036(15)
C15 0.0362(19) 0.0246(16) 0.0373(19) -0.0092(15) -0.0028(16) -0.0059(15)
C16 0.0258(17) 0.0231(15) 0.0394(19) -0.0075(14) 0.0004(14) -0.0032(13)
C17 0.0269(17) 0.0313(17) 0.0343(18) -0.0131(15) -0.0019(14) -0.0015(14)
C18 0.052(2) 0.044(2) 0.050(2) -0.0210(19) -0.014(2) -0.0036(18)
C19 0.079(3) 0.071(3) 0.048(3) -0.030(2) -0.024(2) 0.000(3)
C20 0.084(3) 0.063(3) 0.032(2) -0.006(2) -0.022(2) 0.006(2)
C21 0.059(3) 0.038(2) 0.041(2) -0.0046(17) -0.0171(19) 0.0037(18)
C22 0.0289(18) 0.0292(16) 0.0307(18) -0.0076(14) -0.0057(14) 0.0010(13)
C23 0.0237(16) 0.0238(15) 0.0357(18) -0.0082(14) -0.0054(14) -0.0007(13)
C24 0.0342(19) 0.0266(16) 0.0330(18) -0.0111(14) -0.0052(15) -0.0037(14)
C25 0.0342(19) 0.0290(17) 0.0289(18) -0.0017(14) -0.0010(15) -0.0065(14)
C26 0.0344(19) 0.0235(16) 0.039(2) -0.0045(15) -0.0011(16) 0.0026(14)
O7 0.091(3) 0.097(3) 0.060(2) -0.016(2) -0.0077(19) -0.011(2)
O8 0.071(2) 0.067(2) 0.072(2) -0.0190(18) -0.0019(18) -0.0197(17)

loop_
_atom_type_symbol
_atom_type_description
_atom_type_scat_dispersion_real
_atom_type_scat_dispersion_imag
_atom_type_scat_source
C C 0.0033 0.0016 'International Tables Vol C Tables 4.2.6.8 and 6.1.1.4'
H H 0.0000 0.0000 'International Tables Vol C Tables 4.2.6.8 and 6.1.1.4'
N N 0.0061 0.0033 'International Tables Vol C Tables 4.2.6.8 and 6.1.1.4'
O O 0.0106 0.0060 'International Tables Vol C Tables 4.2.6.8 and 6.1.1.4'
Ag Ag -0.8971 1.1015 'International Tables Vol C Tables 4.2.6.8 and 6.1.1.4'

loop_
_geom_angle_atom_site_label_1
_geom_angle_atom_site_label_2
_geom_angle_atom_site_label_3
_geom_angle
_geom_angle_site_symmetry_1
_geom_angle_site_symmetry_3
_geom_angle_publ_flag
N4 Ag N1 163.94(12) 1_546 . ?
C26 O5 H5C 109.0 . . ?
C5 N1 C1 116.0(3) . . ?
C5 N1 Ag 122.4(2) . . ?
C1 N1 Ag 121.2(3) . . ?
C7 N2 C6 123.7(3) . . ?
C7 N2 H2A 118.1 . . ?
C6 N2 H2A 118.1 . . ?
C8 N3 C9 121.5(3) . . ?
C8 N3 H3A 119.3 . . ?
C9 N3 H3A 119.3 . . ?
C13 N4 C12 116.9(3) . . ?
C13 N4 Ag 122.2(2) . 1_564 ?
C12 N4 Ag 120.9(2) . 1_564 ?
N1 C1 C2 123.7(4) . . ?
N1 C1 H1A 118.1 . . ?
C2 C1 H1A 118.1 . . ?
C1 C2 C3 119.9(3) . . ?
C1 C2 H2B 120.0 . . ?
C3 C2 H2B 120.0 . . ?
C2 C3 C4 117.0(3) . . ?
C2 C3 C6 123.7(3) . . ?
C4 C3 C6 119.3(3) . . ?
C5 C4 C3 119.7(3) . . ?
C5 C4 H4B 120.1 . . ?
C3 C4 H4B 120.1 . . ?
N1 C5 C4 123.5(3) . . ?
N1 C5 H5A 118.2 . . ?
C4 C5 H5A 118.2 . . ?
N2 C6 C3 114.1(3) . . ?
N2 C6 H6A 108.7 . . ?
C3 C6 H6A 108.7 . . ?
N2 C6 H6B 108.7 . . ?
C3 C6 H6B 108.7 . . ?
H6A C6 H6B 107.6 . . ?
O1 C7 N2 126.0(4) . . ?
O1 C7 C8 120.2(3) . . ?
N2 C7 C8 113.8(3) . . ?
O2 C8 N3 124.5(4) . . ?
O2 C8 C7 121.8(3) . . ?
N3 C8 C7 113.7(3) . . ?
N3 C9 C10 113.0(3) . . ?
N3 C9 H9A 109.0 . . ?
C10 C9 H9A 109.0 . . ?
N3 C9 H9B 109.0 . . ?
C10 C9 H9B 109.0 . . ?
H9A C9 H9B 107.8 . . ?
C14 C10 C11 116.9(3) . . ?
C14 C10 C9 122.0(3) . . ?
C11 C10 C9 121.0(3) . . ?
C12 C11 C10 119.3(3) . . ?
C12 C11 H11A 120.4 . . ?
C10 C11 H11A 120.4 . . ?
N4 C12 C11 123.8(3) . . ?
N4 C12 H12A 118.1 . . ?
C11 C12 H12A 118.1 . . ?
N4 C13 C14 122.6(3) . . ?
N4 C13 H13A 118.7 . . ?
C14 C13 H13A 118.7 . . ?
C13 C14 C10 120.5(3) . . ?
C13 C14 H14A 119.8 . . ?
C10 C14 H14A 119.8 . . ?
O3 C15 O4 125.4(3) . . ?
O3 C15 C16 118.5(3) . . ?
O4 C15 C16 116.1(3) . . ?
C25 C16 C17 119.8(3) . . ?
C25 C16 C15 118.4(3) . . ?
C17 C16 C15 121.9(3) . . ?
C18 C17 C16 122.2(3) . . ?
C18 C17 C22 118.5(3) . . ?
C16 C17 C22 119.3(3) . . ?
C19 C18 C17 121.8(4) . . ?
C19 C18 H18A 119.1 . . ?
C17 C18 H18A 119.1 . . ?
C18 C19 C20 119.9(4) . . ?
C18 C19 H19A 120.0 . . ?
C20 C19 H19A 120.0 . . ?
C21 C20 C19 120.7(4) . . ?
C21 C20 H20A 119.6 . . ?
C19 C20 H20A 119.6 . . ?
C20 C21 C22 121.1(4) . . ?
C20 C21 H21A 119.4 . . ?
C22 C21 H21A 119.4 . . ?
C21 C22 C23 123.5(3) . . ?
C21 C22 C17 118.0(3) . . ?
C23 C22 C17 118.5(3) . . ?
C24 C23 C22 120.2(3) . . ?
C24 C23 C26 117.9(3) . . ?
C22 C23 C26 121.9(3) . . ?
C23 C24 C25 121.2(3) . . ?
C23 C24 H24A 119.4 . . ?
C25 C24 H24A 119.4 . . ?
C16 C25 C24 120.9(3) . . ?
C16 C25 H25A 119.5 . . ?
C24 C25 H25A 119.5 . . ?
O6 C26 O5 123.3(3) . . ?
O6 C26 C23 122.5(3) . . ?
O5 C26 C23 114.2(3) . . ?
H7C O7 H7D 108.5 . . ?
H8A O8 H8B 110.0 . . ?

loop_
_geom_bond_atom_site_label_1
_geom_bond_atom_site_label_2
_geom_bond_distance
_geom_bond_site_symmetry_2
_geom_bond_publ_flag
Ag N4 2.176(3) 1_546 ?
Ag N1 2.182(3) . ?
O1 C7 1.224(5) . ?
O2 C8 1.212(5) . ?
O3 C15 1.229(4) . ?
O4 C15 1.255(4) . ?
O5 C26 1.279(4) . ?
O5 H5C 0.8500 . ?
O6 C26 1.207(4) . ?
N1 C5 1.329(5) . ?
N1 C1 1.338(5) . ?
N2 C7 1.325(5) . ?
N2 C6 1.445(4) . ?
N2 H2A 0.8600 . ?
N3 C8 1.321(5) . ?
N3 C9 1.454(5) . ?
N3 H3A 0.8600 . ?
N4 C13 1.325(5) . ?
N4 C12 1.343(5) . ?
C1 C2 1.365(5) . ?
C1 H1A 0.9300 . ?
C2 C3 1.366(5) . ?
C2 H2B 0.9300 . ?
C3 C4 1.380(5) . ?
C3 C6 1.514(5) . ?
C4 C5 1.370(5) . ?
C4 H4B 0.9300 . ?
C5 H5A 0.9300 . ?
C6 H6A 0.9700 . ?
C6 H6B 0.9700 . ?
C7 C8 1.543(5) . ?
C9 C10 1.508(5) . ?
C9 H9A 0.9700 . ?
C9 H9B 0.9700 . ?
C10 C14 1.377(5) . ?
C10 C11 1.384(5) . ?
C11 C12 1.364(5) . ?
C11 H11A 0.9300 . ?
C12 H12A 0.9300 . ?
C13 C14 1.376(5) . ?
C13 H13A 0.9300 . ?
C14 H14A 0.9300 . ?
C15 C16 1.521(4) . ?
C16 C25 1.372(5) . ?
C16 C17 1.426(5) . ?
C17 C18 1.415(5) . ?
C17 C22 1.430(4) . ?
C18 C19 1.363(6) . ?
C18 H18A 0.9300 . ?
C19 C20 1.396(6) . ?
C19 H19A 0.9300 . ?
C20 C21 1.368(6) . ?
C20 H20A 0.9300 . ?
C21 C22 1.425(5) . ?
C21 H21A 0.9300 . ?
C22 C23 1.425(5) . ?
C23 C24 1.370(5) . ?
C23 C26 1.509(4) . ?
C24 C25 1.392(4) . ?
C24 H24A 0.9300 . ?
C25 H25A 0.9300 . ?
O7 H7C 0.8499 . ?
O7 H7D 0.8500 . ?
O8 H8A 0.8499 . ?
O8 H8B 0.8499 . ?

loop_
_geom_torsion_atom_site_label_1
_geom_torsion_atom_site_label_2
_geom_torsion_atom_site_label_3
_geom_torsion_atom_site_label_4
_geom_torsion
_geom_torsion_site_symmetry_1
_geom_torsion_site_symmetry_2
_geom_torsion_site_symmetry_3
_geom_torsion_site_symmetry_4
_geom_torsion_publ_flag
C5 N1 C1 C2 1.3(7) . . . . ?
Ag N1 C1 C2 -172.1(4) . . . . ?
N1 C1 C2 C3 -1.7(7) . . . . ?
C1 C2 C3 C4 0.2(6) . . . . ?
C1 C2 C3 C6 -180.0(4) . . . . ?
C2 C3 C4 C5 1.6(6) . . . . ?
C6 C3 C4 C5 -178.3(4) . . . . ?
C1 N1 C5 C4 0.6(6) . . . . ?
Ag N1 C5 C4 173.9(3) . . . . ?
C3 C4 C5 N1 -2.0(6) . . . . ?
C7 N2 C6 C3 95.4(4) . . . . ?
C2 C3 C6 N2 -3.6(5) . . . . ?
C4 C3 C6 N2 176.3(3) . . . . ?
C6 N2 C7 O1 0.9(6) . . . . ?
C6 N2 C7 C8 -179.7(3) . . . . ?
C9 N3 C8 O2 0.4(6) . . . . ?
C9 N3 C8 C7 -179.5(3) . . . . ?
O1 C7 C8 O2 174.6(4) . . . . ?
N2 C7 C8 O2 -4.9(5) . . . . ?
O1 C7 C8 N3 -5.5(5) . . . . ?
N2 C7 C8 N3 175.0(3) . . . . ?
C8 N3 C9 C10 -78.0(4) . . . . ?
N3 C9 C10 C14 141.2(3) . . . . ?
N3 C9 C10 C11 -40.7(5) . . . . ?
C14 C10 C11 C12 1.4(5) . . . . ?
C9 C10 C11 C12 -176.9(4) . . . . ?
C13 N4 C12 C11 -1.0(6) . . . . ?
Ag N4 C12 C11 179.1(3) 1_564 . . . ?
C10 C11 C12 N4 0.2(6) . . . . ?
C12 N4 C13 C14 0.1(5) . . . . ?
Ag N4 C13 C14 -180.0(3) 1_564 . . . ?
N4 C13 C14 C10 1.6(5) . . . . ?
C11 C10 C14 C13 -2.2(5) . . . . ?
C9 C10 C14 C13 176.0(3) . . . . ?
O3 C15 C16 C25 -62.1(5) . . . . ?
O4 C15 C16 C25 116.7(4) . . . . ?
O3 C15 C16 C17 118.4(4) . . . . ?
O4 C15 C16 C17 -62.9(5) . . . . ?
C25 C16 C17 C18 -177.7(3) . . . . ?
C15 C16 C17 C18 1.8(5) . . . . ?
C25 C16 C17 C22 3.7(5) . . . . ?
C15 C16 C17 C22 -176.7(3) . . . . ?
C16 C17 C18 C19 -179.4(4) . . . . ?
C22 C17 C18 C19 -0.9(6) . . . . ?
C17 C18 C19 C20 -0.3(7) . . . . ?
C18 C19 C20 C21 1.6(8) . . . . ?
C19 C20 C21 C22 -1.6(7) . . . . ?
C20 C21 C22 C23 -176.9(4) . . . . ?
C20 C21 C22 C17 0.4(6) . . . . ?
C18 C17 C22 C21 0.9(5) . . . . ?
C16 C17 C22 C21 179.4(3) . . . . ?
C18 C17 C22 C23 178.3(3) . . . . ?
C16 C17 C22 C23 -3.1(5) . . . . ?
C21 C22 C23 C24 177.2(3) . . . . ?
C17 C22 C23 C24 -0.1(5) . . . . ?
C21 C22 C23 C26 -3.6(5) . . . . ?
C17 C22 C23 C26 179.1(3) . . . . ?
C22 C23 C24 C25 2.9(5) . . . . ?
C26 C23 C24 C25 -176.4(3) . . . . ?
C17 C16 C25 C24 -1.1(5) . . . . ?
C15 C16 C25 C24 179.4(3) . . . . ?
C23 C24 C25 C16 -2.3(5) . . . . ?
C24 C23 C26 O6 149.8(4) . . . . ?
C22 C23 C26 O6 -29.4(5) . . . . ?
C24 C23 C26 O5 -29.5(4) . . . . ?
C22 C23 C26 O5 151.2(3) . . . . ?
